data_2213365
loop_
_publ_author_name
'Yathirajan, H. S.'
'Sarojini, B. K.'
'Narayana,  B.'
'Sunil, K.'
'Bolte, Michael'

_publ_section_title
;
 Bis{4-[(2-hydroxybenzylidine)hydrazino]-8-(trifluoromethyl)quinolinium}
 sulfate tetrahydrate
;
_journal_coeditor_code HB2387
_journal_issue 5
_journal_name_full 'Acta Crystallographica Section E'
_journal_page_first o2720
_journal_page_last o2721
_journal_paper_doi 10.1107/S1600536807020430
_journal_volume 63
_journal_year 2007
_chemical_formula_iupac '2C17 H13 F3 N3 O +, S O4 2-, 4H2 O'
_chemical_formula_moiety '2(C17 H13 F3 N3 O +), O4 S 2-, 4(H2 O)'
_chemical_formula_sum 'C34 H34 F6 N6 O10 S'
_chemical_formula_weight 832.73
_chemical_name_systematic
;
Bis{4-[(2-hydroxybenzylidine)hydrazino]-8-(trifluoromethyl)quinolinium}
sulfate tetrahydrate
;
_space_group_IT_number 2
_symmetry_cell_setting triclinic
_symmetry_space_group_name_Hall '-P 1'
_symmetry_space_group_name_H-M 'P -1'
_atom_sites_solution_hydrogens geom
_atom_sites_solution_primary direct
_atom_sites_solution_secondary difmap
_audit_creation_method SHELXL-97
_cell_angle_alpha 84.64(4)
_cell_angle_beta 68.16(4)
_cell_angle_gamma 74.38(3)
_cell_formula_units_Z 2
_cell_length_a 11.210(2)
_cell_length_b 12.084(2)
_cell_length_c 14.919(3)
_cell_measurement_reflns_used 13707
_cell_measurement_temperature 173(2)
_cell_measurement_theta_max 25.1
_cell_measurement_theta_min 3.5
_cell_volume 1806.6(8)
_computing_cell_refinement X-AREA
_computing_data_collection 'X-AREA (Stoe & Cie, 2001)'
_computing_data_reduction X-AREA
_computing_molecular_graphics 'XP in SHELXTL-Plus (Sheldrick, 1991)'
_computing_publication_material SHELXL97
_computing_structure_refinement 'SHELXL97 (Sheldrick, 1997)'
_computing_structure_solution 'SHELXS97 (Sheldrick, 1997)'
_diffrn_ambient_temperature 173(2)
_diffrn_measured_fraction_theta_full 0.997
_diffrn_measured_fraction_theta_max 0.987
_diffrn_measurement_device_type 'Stoe IPDSII two-circle'
_diffrn_measurement_method \w
_diffrn_radiation_monochromator graphite
_diffrn_radiation_source 'fine-focus sealed tube'
_diffrn_radiation_type MoK\a
_diffrn_radiation_wavelength 0.71073
_diffrn_reflns_av_R_equivalents 0.0589
_diffrn_reflns_av_sigmaI/netI 0.0445
_diffrn_reflns_limit_h_max 13
_diffrn_reflns_limit_h_min -13
_diffrn_reflns_limit_k_max 14
_diffrn_reflns_limit_k_min -14
_diffrn_reflns_limit_l_max 18
_diffrn_reflns_limit_l_min -18
_diffrn_reflns_number 25452
_diffrn_reflns_theta_full 25.00
_diffrn_reflns_theta_max 25.65
_diffrn_reflns_theta_min 3.44
_diffrn_standards_number 0
_exptl_absorpt_coefficient_mu 0.188
_exptl_absorpt_correction_T_max 0.9682
_exptl_absorpt_correction_T_min 0.9583
_exptl_absorpt_correction_type multi-scan
_exptl_absorpt_process_details '(MULABS; Spek, 2003; Blessing, 1995)'
_exptl_crystal_colour colourless
_exptl_crystal_density_diffrn 1.531
_exptl_crystal_density_method 'not measured'
_exptl_crystal_description block
_exptl_crystal_F_000 860
_exptl_crystal_size_max 0.24
_exptl_crystal_size_mid 0.23
_exptl_crystal_size_min 0.19
_refine_diff_density_max 0.220
_refine_diff_density_min -0.426
_refine_ls_extinction_method none
_refine_ls_goodness_of_fit_ref 0.987
_refine_ls_hydrogen_treatment mixed
_refine_ls_matrix_type full
_refine_ls_number_parameters 581
_refine_ls_number_reflns 6759
_refine_ls_number_restraints 1
_refine_ls_restrained_S_all 0.994
_refine_ls_R_factor_all 0.0609
_refine_ls_R_factor_gt 0.0407
_refine_ls_shift/su_max 0.001
_refine_ls_shift/su_mean 0.000
_refine_ls_structure_factor_coef Fsqd
_refine_ls_weighting_details 'calc w=1/[\s^2^(Fo^2^)+(0.0641P)^2^] where P=(Fo^2^+2Fc^2^)/3'
_refine_ls_weighting_scheme calc
_refine_ls_wR_factor_gt 0.0953
_refine_ls_wR_factor_ref 0.1032
_reflns_number_gt 5130
_reflns_number_total 6759
_reflns_threshold_expression I>2\s(I)
_cod_data_source_file hb2387.cif
_cod_data_source_block I
_cod_depositor_comments
;
The following automatic conversions were performed:
'_symmetry_cell_setting' value 'Triclinic' changed to 'triclinic'
according to '/home/saulius/struct/CIF-dictionaries/cif_core.dic'
dictionary named 'cif_core.dic' version 2.4.1 from 2010-06-29.

Automatic conversion script
Id: cif_fix_enum 1527 2010-12-29 10:47:43Z saulius 

The following automatic conversions were performed:

'_symmetry_cell_setting' value 'Triclinic' changed to 'triclinic'
according to /home/saulius/struct/CIF-dictionaries/cif_core.dic
dictionary named 'cif_core.dic' version 2.4.1 from 2010-06-29.

Automatic conversion script
Id: cif_fix_values 1715 2011-07-08 13:25:40Z adriana 
;
_cod_database_code 2213365
_cod_database_fobs_code 2213365

loop_
_symmetry_equiv_pos_as_xyz
'x, y, z'
'-x, -y, -z'

loop_
_atom_site_type_symbol
_atom_site_label
_atom_site_fract_x
_atom_site_fract_y
_atom_site_fract_z
_atom_site_U_iso_or_equiv
_atom_site_adp_type
_atom_site_calc_flag
_atom_site_refinement_flags
_atom_site_occupancy
_atom_site_disorder_assembly
_atom_site_disorder_group
O O1 1.3775(2) -0.22947(19) 0.22630(14) 0.0412(7) Uani d P 0.778(5) A 1
H H1O 1.318(5) -0.172(4) 0.211(3) 0.081(14) Uiso d P 0.778(5) A 1
O O1' 1.1034(6) -0.2603(7) 0.5458(5) 0.052(3) Uani d PD 0.222(5) A 2
H H1' 1.0558 -0.2007 0.5307 0.062 Uiso calc PR 0.222(5) A 2
N N1 0.52896(17) 0.09054(14) 0.60698(12) 0.0243(3) Uani d . 1 . .
H H1 0.454(3) 0.116(2) 0.6551(18) 0.039(7) Uiso d . 1 . .
N N2 0.90860(16) -0.03268(14) 0.40931(13) 0.0241(3) Uani d . 1 . .
H H2 0.932(2) -0.0153(19) 0.3513(17) 0.027(6) Uiso d . 1 . .
N N3 1.00050(15) -0.11454(14) 0.43810(12) 0.0256(4) Uani d . 1 . .
F F1 0.31984(13) 0.33610(11) 0.61261(10) 0.0474(4) Uani d . 1 . .
F F2 0.23127(13) 0.30820(15) 0.51411(10) 0.0577(4) Uani d . 1 . .
F F3 0.26362(11) 0.17934(11) 0.61711(9) 0.0396(3) Uani d . 1 . .
C C1 0.62302(19) 0.01488(17) 0.63286(14) 0.0265(4) Uani d . 1 . .
H H1B 0.6005 -0.0089 0.6983 0.032 Uiso calc R 1 . .
C C2 0.74900(19) -0.02940(16) 0.56998(13) 0.0252(4) Uani d . 1 . .
H H2B 0.8118 -0.0832 0.5914 0.030 Uiso calc R 1 . .
C C3 0.78468(18) 0.00583(15) 0.47277(13) 0.0213(4) Uani d . 1 . .
C C4 0.68345(18) 0.08474(15) 0.44273(13) 0.0222(4) Uani d . 1 . .
C C5 0.55447(18) 0.12711(16) 0.51282(13) 0.0218(4) Uani d . 1 . .
C C6 0.45417(19) 0.20490(16) 0.48440(14) 0.0258(4) Uani d . 1 . .
C C7 0.4832(2) 0.23695(19) 0.38910(15) 0.0335(5) Uani d . 1 . .
H H7 0.4167 0.2892 0.3703 0.040 Uiso calc R 1 . .
C C8 0.6095(2) 0.1934(2) 0.31951(15) 0.0383(5) Uani d . 1 . .
H H8 0.6270 0.2148 0.2538 0.046 Uiso calc R 1 . .
C C9 0.7080(2) 0.12030(19) 0.34560(14) 0.0308(4) Uani d . 1 . .
H H9 0.7937 0.0931 0.2980 0.037 Uiso calc R 1 . .
C C10 0.3180(2) 0.25691(18) 0.55618(15) 0.0301(4) Uani d . 1 . .
C C11 1.11525(19) -0.14833(17) 0.37231(14) 0.0272(4) Uani d . 1 . .
H H11 1.1313 -0.1141 0.3103 0.033 Uiso calc R 1 . .
C C12 1.22281(19) -0.23742(16) 0.38853(14) 0.0250(4) Uani d . 1 A .
C C13 1.3457(2) -0.27358(18) 0.31309(15) 0.0308(4) Uani d . 1 . .
H H13 1.3620 -0.2358 0.2526 0.037 Uiso calc PR 0.222(5) A 2
C C14 1.4443(2) -0.3651(2) 0.32688(18) 0.0395(5) Uani d . 1 A .
H H14 1.5272 -0.3896 0.2755 0.047 Uiso calc R 1 . .
C C15 1.4219(2) -0.4200(2) 0.41452(18) 0.0428(6) Uani d . 1 . .
H H15 1.4887 -0.4834 0.4226 0.051 Uiso calc R 1 A .
C C16 1.3023(2) -0.3834(2) 0.49132(18) 0.0432(6) Uani d . 1 A .
H H16 1.2880 -0.4202 0.5522 0.052 Uiso calc R 1 . .
C C17 1.2044(2) -0.29276(18) 0.47793(16) 0.0339(5) Uani d D 1 . .
H H17 1.1229 -0.2675 0.5304 0.041 Uiso calc PR 0.778(5) A 1
O O1A 0.32607(15) 0.20844(12) 0.20878(11) 0.0347(3) Uani d . 1 . .
H H1OA 0.269(3) 0.169(2) 0.219(2) 0.052(8) Uiso d . 1 . .
N N1A 0.85453(16) 0.67791(15) -0.06464(11) 0.0249(3) Uani d . 1 . .
H H1A 0.892(2) 0.732(2) -0.0841(17) 0.037(7) Uiso d . 1 . .
N N2A 0.64348(17) 0.43207(15) 0.04510(12) 0.0271(4) Uani d . 1 . .
H H2A 0.676(2) 0.358(2) 0.0356(17) 0.036(6) Uiso d . 1 . .
N N3A 0.51353(16) 0.46623(14) 0.11072(11) 0.0272(4) Uani d . 1 . .
F F1A 1.26581(13) 0.57259(14) -0.23741(11) 0.0570(4) Uani d . 1 . .
F F2A 1.09414(14) 0.68921(14) -0.25668(10) 0.0513(4) Uani d . 1 . .
F F3A 1.12818(13) 0.69213(13) -0.12537(9) 0.0452(3) Uani d . 1 . .
C C1A 0.72595(18) 0.70800(17) -0.00552(13) 0.0253(4) Uani d . 1 . .
H H1A1 0.6845 0.7869 0.0101 0.030 Uiso calc R 1 . .
C C2A 0.65299(19) 0.62951(17) 0.03271(13) 0.0255(4) Uani d . 1 . .
H H2A1 0.5631 0.6539 0.0750 0.031 Uiso calc R 1 . .
C C3A 0.71164(19) 0.51209(16) 0.00923(13) 0.0243(4) Uani d . 1 . .
C C4A 0.85016(19) 0.47867(17) -0.05538(13) 0.0254(4) Uani d . 1 . .
C C5A 0.92011(19) 0.56478(17) -0.09054(13) 0.0249(4) Uani d . 1 . .
C C6A 1.0574(2) 0.53261(19) -0.15102(13) 0.0309(5) Uani d . 1 . .
C C7A 1.1190(2) 0.4183(2) -0.17435(15) 0.0387(5) Uani d . 1 . .
H H7A 1.2107 0.3967 -0.2134 0.046 Uiso calc R 1 . .
C C8A 1.0493(2) 0.3342(2) -0.14170(16) 0.0411(6) Uani d . 1 . .
H H8A 1.0935 0.2562 -0.1595 0.049 Uiso calc R 1 . .
C C9A 0.9176(2) 0.36283(18) -0.08410(15) 0.0344(5) Uani d . 1 . .
H H9A 0.8710 0.3046 -0.0631 0.041 Uiso calc R 1 . .
C C10A 1.1356(2) 0.6208(2) -0.19247(14) 0.0339(5) Uani d . 1 . .
C C11A 0.4553(2) 0.38410(17) 0.14187(14) 0.0277(4) Uani d . 1 . .
H H11A 0.5008 0.3080 0.1185 0.033 Uiso calc R 1 . .
C C12A 0.3197(2) 0.40731(17) 0.21290(14) 0.0269(4) Uani d . 1 . .
C C13A 0.2583(2) 0.31612(17) 0.24648(15) 0.0288(4) Uani d . 1 . .
C C14A 0.1308(2) 0.33696(19) 0.31723(16) 0.0346(5) Uani d . 1 . .
H H14A 0.0902 0.2752 0.3409 0.042 Uiso calc R 1 . .
C C15A 0.0632(2) 0.4472(2) 0.35304(18) 0.0400(5) Uani d . 1 . .
H H15A -0.0232 0.4605 0.4014 0.048 Uiso calc R 1 . .
C C16A 0.1210(2) 0.5386(2) 0.31869(18) 0.0407(5) Uani d . 1 . .
H H16A 0.0739 0.6143 0.3425 0.049 Uiso calc R 1 . .
C C17A 0.2477(2) 0.51808(19) 0.24951(16) 0.0340(5) Uani d . 1 . .
H H17A 0.2871 0.5806 0.2262 0.041 Uiso calc R 1 . .
S S1 0.86919(5) 0.97050(4) 0.84026(3) 0.02299(12) Uani d . 1 . .
O O1S 0.98907(14) 1.01484(12) 0.79747(10) 0.0305(3) Uani d . 1 . .
O O2S 0.87614(14) 0.89968(12) 0.92511(10) 0.0322(3) Uani d . 1 . .
O O3S 0.85853(15) 0.90418(13) 0.76706(10) 0.0355(3) Uani d . 1 . .
O O4S 0.75019(14) 1.07005(13) 0.87035(11) 0.0379(4) Uani d . 1 . .
O O1W 0.2831(2) 0.81279(15) 0.96894(15) 0.0537(5) Uani d . 1 . .
H H1WA 0.280(3) 0.843(3) 1.019(3) 0.069(10) Uiso d . 1 . .
H H1WB 0.239(4) 0.863(3) 0.938(3) 0.084(11) Uiso d . 1 . .
O O2W 0.50009(19) 0.0371(2) 0.89926(14) 0.0581(5) Uani d . 1 . .
H H2WA 0.521(8) -0.051(8) 0.906(6) 0.26(4) Uiso d . 1 . .
H H2WB 0.582(4) 0.054(3) 0.893(3) 0.095(12) Uiso d . 1 . .
O O3W 0.15544(16) 0.01500(14) 0.89528(12) 0.0356(4) Uani d . 1 . .
H H3WA 0.125(3) 0.047(3) 0.949(3) 0.069(10) Uiso d . 1 . .
H H3WB 0.091(3) 0.022(3) 0.873(2) 0.069(9) Uiso d . 1 . .
O O4W 0.34561(17) 0.13431(16) 0.78822(11) 0.0397(4) Uani d . 1 . .
H H4WA 0.395(4) 0.111(3) 0.818(3) 0.089(13) Uiso d . 1 . .
H H4WB 0.283(4) 0.093(3) 0.817(2) 0.074(10) Uiso d . 1 . .

loop_
_atom_site_aniso_label
_atom_site_aniso_U_11
_atom_site_aniso_U_22
_atom_site_aniso_U_33
_atom_site_aniso_U_12
_atom_site_aniso_U_13
_atom_site_aniso_U_23
O1 0.0259(11) 0.0488(13) 0.0276(11) 0.0117(9) -0.0022(8) 0.0072(9)
O1' 0.019(4) 0.076(6) 0.032(4) 0.010(3) 0.000(3) 0.031(4)
N1 0.0198(8) 0.0262(8) 0.0223(8) -0.0021(7) -0.0045(7) -0.0034(7)
N2 0.0205(8) 0.0259(9) 0.0237(9) -0.0008(7) -0.0095(7) 0.0012(7)
N3 0.0200(8) 0.0256(8) 0.0309(9) 0.0001(7) -0.0127(7) -0.0009(7)
F1 0.0396(8) 0.0431(8) 0.0521(8) -0.0084(6) -0.0038(6) -0.0251(6)
F2 0.0277(7) 0.0840(11) 0.0456(8) 0.0193(7) -0.0176(6) -0.0047(7)
F3 0.0223(6) 0.0421(7) 0.0479(7) -0.0074(5) -0.0047(6) -0.0049(6)
C1 0.0263(10) 0.0266(10) 0.0238(9) -0.0029(8) -0.0089(8) 0.0013(8)
C2 0.0240(10) 0.0240(10) 0.0257(10) -0.0005(8) -0.0108(8) 0.0004(8)
C3 0.0195(9) 0.0190(9) 0.0262(9) -0.0032(7) -0.0096(8) -0.0031(7)
C4 0.0218(9) 0.0218(9) 0.0236(9) -0.0039(7) -0.0098(8) -0.0014(7)
C5 0.0207(9) 0.0215(9) 0.0247(9) -0.0035(7) -0.0101(8) -0.0042(7)
C6 0.0225(10) 0.0261(10) 0.0297(10) -0.0015(8) -0.0125(8) -0.0050(8)
C7 0.0270(11) 0.0377(12) 0.0351(11) 0.0020(9) -0.0177(9) 0.0014(9)
C8 0.0310(12) 0.0522(14) 0.0257(11) 0.0006(10) -0.0123(9) 0.0044(10)
C9 0.0219(10) 0.0393(12) 0.0249(10) -0.0009(9) -0.0065(8) 0.0014(9)
C10 0.0253(10) 0.0312(11) 0.0346(11) -0.0002(9) -0.0155(9) -0.0043(9)
C11 0.0245(10) 0.0267(10) 0.0283(10) -0.0016(8) -0.0104(8) 0.0002(8)
C12 0.0215(10) 0.0213(9) 0.0331(10) 0.0000(8) -0.0140(8) -0.0032(8)
C13 0.0257(10) 0.0313(11) 0.0346(11) 0.0006(8) -0.0143(9) -0.0047(9)
C14 0.0270(11) 0.0409(12) 0.0478(13) 0.0072(9) -0.0181(10) -0.0140(11)
C15 0.0383(13) 0.0344(12) 0.0598(15) 0.0068(10) -0.0331(12) -0.0010(11)
C16 0.0420(14) 0.0413(13) 0.0506(14) -0.0050(11) -0.0278(12) 0.0109(11)
C17 0.0287(12) 0.0332(11) 0.0401(12) -0.0039(9) -0.0162(10) 0.0028(9)
O1A 0.0327(8) 0.0241(7) 0.0488(9) -0.0058(6) -0.0182(7) 0.0030(6)
N1A 0.0222(8) 0.0281(9) 0.0211(8) -0.0020(7) -0.0075(7) 0.0021(7)
N2A 0.0290(9) 0.0226(9) 0.0272(9) -0.0015(7) -0.0104(7) -0.0013(7)
N3A 0.0249(9) 0.0294(9) 0.0261(8) -0.0041(7) -0.0097(7) -0.0008(7)
F1A 0.0204(7) 0.0686(10) 0.0597(9) -0.0010(6) 0.0036(6) -0.0009(8)
F2A 0.0483(8) 0.0716(10) 0.0438(8) -0.0236(7) -0.0285(7) 0.0298(7)
F3A 0.0381(7) 0.0619(9) 0.0347(7) -0.0152(6) -0.0101(6) -0.0003(6)
C1A 0.0216(9) 0.0273(10) 0.0219(9) 0.0025(8) -0.0072(8) -0.0039(8)
C2A 0.0195(9) 0.0280(10) 0.0220(9) 0.0016(8) -0.0047(8) -0.0020(8)
C3A 0.0255(10) 0.0271(10) 0.0186(9) 0.0008(8) -0.0111(8) -0.0002(7)
C4A 0.0256(10) 0.0279(10) 0.0165(9) 0.0040(8) -0.0080(8) -0.0005(7)
C5A 0.0236(10) 0.0298(10) 0.0153(8) 0.0042(8) -0.0085(8) 0.0018(7)
C6A 0.0237(10) 0.0427(12) 0.0183(9) 0.0035(9) -0.0074(8) 0.0012(8)
C7A 0.0270(11) 0.0473(13) 0.0244(10) 0.0120(10) -0.0044(9) -0.0017(9)
C8A 0.0408(13) 0.0332(12) 0.0311(11) 0.0118(10) -0.0063(10) -0.0039(9)
C9A 0.0369(12) 0.0288(11) 0.0268(10) 0.0049(9) -0.0083(9) -0.0014(8)
C10A 0.0209(10) 0.0493(13) 0.0221(10) 0.0024(9) -0.0059(8) 0.0034(9)
C11A 0.0319(11) 0.0258(10) 0.0311(10) -0.0060(8) -0.0193(9) 0.0027(8)
C12A 0.0292(10) 0.0281(10) 0.0298(10) -0.0076(8) -0.0178(9) 0.0015(8)
C13A 0.0312(11) 0.0266(10) 0.0364(11) -0.0063(8) -0.0227(9) 0.0040(8)
C14A 0.0302(11) 0.0342(11) 0.0446(12) -0.0119(9) -0.0174(10) 0.0034(9)
C15A 0.0270(11) 0.0438(13) 0.0490(14) -0.0090(10) -0.0117(10) -0.0068(11)
C16A 0.0344(12) 0.0354(12) 0.0531(14) -0.0068(10) -0.0147(11) -0.0140(10)
C17A 0.0348(12) 0.0307(11) 0.0418(12) -0.0116(9) -0.0168(10) -0.0027(9)
S1 0.0192(2) 0.0248(2) 0.0228(2) -0.00320(18) -0.00665(18) -0.00071(18)
O1S 0.0268(7) 0.0397(8) 0.0277(7) -0.0130(6) -0.0113(6) 0.0064(6)
O2S 0.0354(8) 0.0335(8) 0.0252(7) -0.0094(6) -0.0085(6) 0.0039(6)
O3S 0.0429(9) 0.0366(8) 0.0314(8) -0.0144(7) -0.0143(7) -0.0036(6)
O4S 0.0277(8) 0.0406(9) 0.0373(8) 0.0068(7) -0.0120(7) -0.0061(7)
O1W 0.0787(14) 0.0294(9) 0.0528(11) 0.0094(9) -0.0367(11) -0.0120(8)
O2W 0.0390(10) 0.0758(14) 0.0551(11) -0.0068(10) -0.0198(9) 0.0093(10)
O3W 0.0351(9) 0.0434(9) 0.0304(8) -0.0074(7) -0.0153(7) -0.0025(7)
O4W 0.0249(8) 0.0587(11) 0.0285(8) -0.0048(8) -0.0051(7) -0.0025(7)

loop_
_atom_type_symbol
_atom_type_description
_atom_type_scat_dispersion_real
_atom_type_scat_dispersion_imag
_atom_type_scat_source
C C 0.0033 0.0016 'International Tables Vol C Tables 4.2.6.8 and 6.1.1.4'
H H 0.0000 0.0000 'International Tables Vol C Tables 4.2.6.8 and 6.1.1.4'
F F 0.0171 0.0103 'International Tables Vol C Tables 4.2.6.8 and 6.1.1.4'
N N 0.0061 0.0033 'International Tables Vol C Tables 4.2.6.8 and 6.1.1.4'
O O 0.0106 0.0060 'International Tables Vol C Tables 4.2.6.8 and 6.1.1.4'
S S 0.1246 0.1234 'International Tables Vol C Tables 4.2.6.8 and 6.1.1.4'

loop_
_geom_angle_atom_site_label_1
_geom_angle_atom_site_label_2
_geom_angle_atom_site_label_3
_geom_angle
C13 O1 H1O 120(3)
C17 O1' H1' 109.5
C1 N1 C5 121.24(17)
C1 N1 H1 114.2(16)
C5 N1 H1 124.5(16)
C3 N2 N3 119.40(17)
C3 N2 H2 123.2(16)
N3 N2 H2 117.1(16)
C11 N3 N2 115.17(17)
N1 C1 C2 123.41(18)
N1 C1 H1B 118.3
C2 C1 H1B 118.3
C1 C2 C3 119.09(18)
C1 C2 H2B 120.5
C3 C2 H2B 120.5
N2 C3 C2 121.02(17)
N2 C3 C4 120.64(17)
C2 C3 C4 118.34(17)
C9 C4 C5 118.53(17)
C9 C4 C3 122.43(17)
C5 C4 C3 119.04(17)
N1 C5 C4 118.83(17)
N1 C5 C6 121.51(17)
C4 C5 C6 119.66(17)
C7 C6 C5 119.53(18)
C7 C6 C10 118.45(18)
C5 C6 C10 121.99(17)
C6 C7 C8 120.90(19)
C6 C7 H7 119.5
C8 C7 H7 119.5
C9 C8 C7 120.48(19)
C9 C8 H8 119.8
C7 C8 H8 119.8
C8 C9 C4 120.88(19)
C8 C9 H9 119.6
C4 C9 H9 119.6
F2 C10 F1 106.85(17)
F2 C10 F3 105.94(17)
F1 C10 F3 105.51(16)
F2 C10 C6 112.75(17)
F1 C10 C6 112.05(16)
F3 C10 C6 113.18(17)
N3 C11 C12 122.74(18)
N3 C11 H11 118.6
C12 C11 H11 118.6
C13 C12 C17 118.20(18)
C13 C12 C11 120.45(18)
C17 C12 C11 121.28(18)
O1 C13 C14 114.9(2)
O1 C13 C12 125.01(19)
C14 C13 C12 120.1(2)
C14 C13 H13 119.9
C12 C13 H13 119.9
C15 C14 C13 120.4(2)
C15 C14 H14 119.8
C13 C14 H14 119.8
C14 C15 C16 120.6(2)
C14 C15 H15 119.7
C16 C15 H15 119.7
C17 C16 C15 119.2(2)
C17 C16 H16 120.4
C15 C16 H16 120.4
O1' C17 C16 118.2(4)
O1' C17 C12 120.3(4)
C16 C17 C12 121.5(2)
C16 C17 H17 119.3
C12 C17 H17 119.3
C13A O1A H1OA 107.9(19)
C1A N1A C5A 121.48(18)
C1A N1A H1A 116.0(17)
C5A N1A H1A 122.5(17)
C3A N2A N3A 118.62(17)
C3A N2A H2A 125.6(16)
N3A N2A H2A 115.5(16)
C11A N3A N2A 114.67(17)
N1A C1A C2A 122.61(18)
N1A C1A H1A1 118.7
C2A C1A H1A1 118.7
C1A C2A C3A 119.73(18)
C1A C2A H2A1 120.1
C3A C2A H2A1 120.1
N2A C3A C2A 121.69(18)
N2A C3A C4A 120.16(17)
C2A C3A C4A 118.16(18)
C5A C4A C9A 118.79(18)
C5A C4A C3A 118.82(17)
C9A C4A C3A 122.40(19)
N1A C5A C4A 119.19(17)
N1A C5A C6A 121.44(19)
C4A C5A C6A 119.36(18)
C7A C6A C5A 119.4(2)
C7A C6A C10A 119.03(19)
C5A C6A C10A 121.59(19)
C6A C7A C8A 121.2(2)
C6A C7A H7A 119.4
C8A C7A H7A 119.4
C9A C8A C7A 120.6(2)
C9A C8A H8A 119.7
C7A C8A H8A 119.7
C8A C9A C4A 120.7(2)
C8A C9A H9A 119.7
C4A C9A H9A 119.7
F2A C10A F1A 106.92(17)
F2A C10A F3A 105.39(18)
F1A C10A F3A 105.61(17)
F2A C10A C6A 112.75(17)
F1A C10A C6A 112.27(19)
F3A C10A C6A 113.31(16)
N3A C11A C12A 120.48(18)
N3A C11A H11A 119.8
C12A C11A H11A 119.8
C17A C12A C13A 118.32(19)
C17A C12A C11A 122.14(19)
C13A C12A C11A 119.54(18)
O1A C13A C14A 121.48(19)
O1A C13A C12A 118.72(19)
C14A C13A C12A 119.80(19)
C15A C14A C13A 120.4(2)
C15A C14A H14A 119.8
C13A C14A H14A 119.8
C14A C15A C16A 120.5(2)
C14A C15A H15A 119.8
C16A C15A H15A 119.8
C17A C16A C15A 119.3(2)
C17A C16A H16A 120.4
C15A C16A H16A 120.4
C16A C17A C12A 121.7(2)
C16A C17A H17A 119.2
C12A C17A H17A 119.2
O3S S1 O2S 111.38(9)
O3S S1 O1S 109.47(9)
O2S S1 O1S 109.60(9)
O3S S1 O4S 108.09(9)
O2S S1 O4S 109.72(9)
O1S S1 O4S 108.52(9)
H1WA O1W H1WB 111(3)
H2WA O2W H2WB 103(5)
H3WA O3W H3WB 110(3)
H4WA O4W H4WB 101(3)

loop_
_geom_bond_atom_site_label_1
_geom_bond_atom_site_label_2
_geom_bond_distance
O1 C13 1.311(3)
O1 H1O 0.90(5)
O1' C17 1.201(6)
O1' H1' 0.8400
N1 C1 1.347(3)
N1 C5 1.380(3)
N1 H1 0.88(3)
N2 C3 1.341(3)
N2 N3 1.388(2)
N2 H2 0.83(2)
N3 C11 1.280(3)
F1 C10 1.341(2)
F2 C10 1.335(2)
F3 C10 1.347(3)
C1 C2 1.365(3)
C1 H1B 0.9500
C2 C3 1.410(3)
C2 H2B 0.9500
C3 C4 1.454(3)
C4 C9 1.418(3)
C4 C5 1.422(3)
C5 C6 1.428(3)
C6 C7 1.378(3)
C6 C10 1.505(3)
C7 C8 1.402(3)
C7 H7 0.9500
C8 C9 1.371(3)
C8 H8 0.9500
C9 H9 0.9500
C11 C12 1.463(3)
C11 H11 0.9500
C12 C13 1.404(3)
C12 C17 1.404(3)
C13 C14 1.399(3)
C13 H13 0.9500
C14 C15 1.377(4)
C14 H14 0.9500
C15 C16 1.392(4)
C15 H15 0.9500
C16 C17 1.386(3)
C16 H16 0.9500
C17 H17 0.9500
O1A C13A 1.369(3)
O1A H1OA 0.86(3)
N1A C1A 1.349(3)
N1A C5A 1.380(3)
N1A H1A 0.85(3)
N2A C3A 1.343(3)
N2A N3A 1.393(2)
N2A H2A 0.88(3)
N3A C11A 1.290(3)
F1A C10A 1.344(2)
F2A C10A 1.339(2)
F3A C10A 1.346(3)
C1A C2A 1.365(3)
C1A H1A1 0.9500
C2A C3A 1.410(3)
C2A H2A1 0.9500
C3A C4A 1.458(3)
C4A C5A 1.416(3)
C4A C9A 1.420(3)
C5A C6A 1.430(3)
C6A C7A 1.380(3)
C6A C10A 1.505(3)
C7A C8A 1.389(4)
C7A H7A 0.9500
C8A C9A 1.369(3)
C8A H8A 0.9500
C9A H9A 0.9500
C11A C12A 1.463(3)
C11A H11A 0.9500
C12A C17A 1.403(3)
C12A C13A 1.410(3)
C13A C14A 1.398(3)
C14A C15A 1.387(3)
C14A H14A 0.9500
C15A C16A 1.391(3)
C15A H15A 0.9500
C16A C17A 1.383(3)
C16A H16A 0.9500
C17A H17A 0.9500
S1 O3S 1.4701(15)
S1 O2S 1.4752(15)
S1 O1S 1.4786(15)
S1 O4S 1.4897(16)
O1W H1WA 0.85(3)
O1W H1WB 0.88(4)
O2W H2WA 1.04(9)
O2W H2WB 0.96(4)
O3W H3WA 0.83(4)
O3W H3WB 0.88(4)
O4W H4WA 0.81(4)
O4W H4WB 0.91(4)

loop_
_geom_hbond_atom_site_label_D
_geom_hbond_atom_site_label_H
_geom_hbond_atom_site_label_A
_geom_hbond_site_symmetry_A
_geom_hbond_distance_DH
_geom_hbond_distance_HA
_geom_hbond_distance_DA
_geom_hbond_angle_DHA
O1 H1O O4S 2_766 0.90(5) 1.87(5) 2.715(3) 156(4)
O1' H1' N3 . 0.84 1.84 2.602(7) 149
N1 H1 O4W . 0.88(3) 1.90(3) 2.713(3) 153(2)
N2 H2 O1S 2_766 0.83(2) 2.06(2) 2.873(2) 166(2)
O1A H1OA O3S 2_666 0.86(3) 1.81(3) 2.671(2) 175(3)
N1A H1A O2S 1_554 0.85(3) 2.00(3) 2.740(2) 146(2)
N2A H2A O1W 2_666 0.88(3) 1.99(3) 2.855(3) 169(2)
O1W H1WA O4S 2_677 0.85(3) 1.92(4) 2.752(3) 170(3)
O1W H1WB O3W 1_565 0.88(4) 1.99(4) 2.831(3) 158(3)
O2W H2WA O1A 2_656 1.04(9) 2.48(9) 3.262(3) 132(6)
O2W H2WB O4S 1_545 0.96(4) 1.85(4) 2.806(3) 173(3)
O3W H3WA O2S 2_667 0.83(4) 2.03(4) 2.825(2) 158(3)
O3W H3WB O1S 1_445 0.88(4) 1.91(4) 2.763(2) 165(3)
O4W H4WA O2W . 0.81(4) 1.99(4) 2.793(3) 171(4)
O4W H4WB O3W . 0.91(4) 1.90(4) 2.805(3) 170(3)

loop_
_geom_torsion_atom_site_label_1
_geom_torsion_atom_site_label_2
_geom_torsion_atom_site_label_3
_geom_torsion_atom_site_label_4
_geom_torsion
C3 N2 N3 C11 178.41(17)
C5 N1 C1 C2 1.1(3)
N1 C1 C2 C3 0.7(3)
N3 N2 C3 C2 4.5(3)
N3 N2 C3 C4 -175.15(15)
C1 C2 C3 N2 177.82(17)
C1 C2 C3 C4 -2.5(3)
N2 C3 C4 C9 3.0(3)
C2 C3 C4 C9 -176.66(17)
N2 C3 C4 C5 -177.67(16)
C2 C3 C4 C5 2.6(2)
C1 N1 C5 C4 -0.9(3)
C1 N1 C5 C6 178.29(17)
C9 C4 C5 N1 178.35(16)
C3 C4 C5 N1 -1.0(2)
C9 C4 C5 C6 -0.9(3)
C3 C4 C5 C6 179.83(16)
N1 C5 C6 C7 -178.44(18)
C4 C5 C6 C7 0.7(3)
N1 C5 C6 C10 3.8(3)
C4 C5 C6 C10 -177.00(17)
C5 C6 C7 C8 0.6(3)
C10 C6 C7 C8 178.4(2)
C6 C7 C8 C9 -1.8(4)
C7 C8 C9 C4 1.7(3)
C5 C4 C9 C8 -0.3(3)
C3 C4 C9 C8 178.94(19)
C7 C6 C10 F2 14.8(3)
C5 C6 C10 F2 -167.38(17)
C7 C6 C10 F1 -105.8(2)
C5 C6 C10 F1 72.0(2)
C7 C6 C10 F3 135.07(19)
C5 C6 C10 F3 -47.2(2)
N2 N3 C11 C12 -177.54(16)
N3 C11 C12 C13 178.24(18)
N3 C11 C12 C17 1.3(3)
C17 C12 C13 O1 -179.4(2)
C11 C12 C13 O1 3.6(3)
C17 C12 C13 C14 2.2(3)
C11 C12 C13 C14 -174.81(18)
O1 C13 C14 C15 -178.9(2)
C12 C13 C14 C15 -0.3(3)
C13 C14 C15 C16 -1.7(3)
C14 C15 C16 C17 1.7(4)
C15 C16 C17 O1' -177.9(6)
C15 C16 C17 C12 0.3(3)
C13 C12 C17 O1' 175.9(6)
C11 C12 C17 O1' -7.1(6)
C13 C12 C17 C16 -2.2(3)
C11 C12 C17 C16 174.8(2)
C3A N2A N3A C11A -179.78(16)
C5A N1A C1A C2A 0.4(3)
N1A C1A C2A C3A -1.1(3)
N3A N2A C3A C2A -3.1(3)
N3A N2A C3A C4A 176.57(15)
C1A C2A C3A N2A -179.91(17)
C1A C2A C3A C4A 0.4(3)
N2A C3A C4A C5A -178.81(16)
C2A C3A C4A C5A 0.9(2)
N2A C3A C4A C9A 1.0(3)
C2A C3A C4A C9A -179.33(18)
C1A N1A C5A C4A 1.0(3)
C1A N1A C5A C6A -178.22(17)
C9A C4A C5A N1A 178.65(17)
C3A C4A C5A N1A -1.6(3)
C9A C4A C5A C6A -2.1(3)
C3A C4A C5A C6A 177.65(16)
N1A C5A C6A C7A 179.49(18)
C4A C5A C6A C7A 0.3(3)
N1A C5A C6A C10A -2.4(3)
C4A C5A C6A C10A 178.40(17)
C5A C6A C7A C8A 1.3(3)
C10A C6A C7A C8A -176.86(19)
C6A C7A C8A C9A -1.0(3)
C7A C8A C9A C4A -1.0(3)
C5A C4A C9A C8A 2.5(3)
C3A C4A C9A C8A -177.29(19)
C7A C6A C10A F2A 111.4(2)
C5A C6A C10A F2A -66.7(2)
C7A C6A C10A F1A -9.4(3)
C5A C6A C10A F1A 172.50(17)
C7A C6A C10A F3A -128.9(2)
C5A C6A C10A F3A 53.0(2)
N2A N3A C11A C12A 178.52(15)
N3A C11A C12A C17A 0.3(3)
N3A C11A C12A C13A -179.57(17)
C17A C12A C13A O1A 177.83(17)
C11A C12A C13A O1A -2.3(3)
C17A C12A C13A C14A -2.4(3)
C11A C12A C13A C14A 177.42(17)
O1A C13A C14A C15A -178.85(19)
C12A C13A C14A C15A 1.4(3)
C13A C14A C15A C16A 0.4(3)
C14A C15A C16A C17A -1.1(4)
C15A C16A C17A C12A 0.0(3)
C13A C12A C17A C16A 1.7(3)
C11A C12A C17A C16A -178.12(19)
